data_7021323
loop_
_publ_author_name
'Yi, Xiaohui'
'Bernot, Kevin'
'Cador, Olivier'
'Luzon, Javier'
'Calvez, Guillaume'
'Daiguebonne, Carole'
'Guillou, Olivier'

_publ_section_title
;
 Influence of ferromagnetic connection of Ising-type Dy(III)-based single
 ion magnets on their magnetic slow relaxation.
;
_journal_issue 19
_journal_name_full 'Dalton transactions (Cambridge, England : 2003)'
_journal_page_first 6728
_journal_page_last 6731
_journal_paper_doi 10.1039/c3dt50762a
_journal_volume 42
_journal_year 2013
_chemical_formula_sum 'C28 H16 Dy F18 N O7'
_chemical_formula_weight 982.92
_chemical_name_systematic
;
?
;
_space_group_IT_number 2
_symmetry_cell_setting triclinic
_symmetry_space_group_name_Hall '-P 1'
_symmetry_space_group_name_H-M 'P -1'
_atom_sites_solution_hydrogens geom
_atom_sites_solution_primary direct
_atom_sites_solution_secondary difmap
_audit_creation_method SHELXL-97
_cell_angle_alpha 64.79
_cell_angle_beta 81.14
_cell_angle_gamma 64.31
_cell_formula_units_Z 2
_cell_length_a 12.694
_cell_length_b 12.790
_cell_length_c 13.047
_cell_measurement_temperature 150(2)
_cell_volume 1725.844
_computing_structure_refinement 'SHELXL-97 (Sheldrick, 1997)'
_computing_structure_solution 'SHELXS-97 (Sheldrick, 1990)'
_diffrn_ambient_temperature 150(2)
_diffrn_measured_fraction_theta_full 0.989
_diffrn_measured_fraction_theta_max 0.989
_diffrn_radiation_monochromator graphite
_diffrn_radiation_source 'fine-focus sealed tube'
_diffrn_radiation_type MoK\a
_diffrn_radiation_wavelength 0.71073
_diffrn_reflns_av_R_equivalents 0.0351
_diffrn_reflns_av_sigmaI/netI 0.0388
_diffrn_reflns_limit_h_max 16
_diffrn_reflns_limit_h_min -16
_diffrn_reflns_limit_k_max 16
_diffrn_reflns_limit_k_min -16
_diffrn_reflns_limit_l_max 15
_diffrn_reflns_limit_l_min -16
_diffrn_reflns_number 21264
_diffrn_reflns_theta_full 27.50
_diffrn_reflns_theta_max 27.50
_diffrn_reflns_theta_min 3.08
_exptl_absorpt_coefficient_mu 2.307
_exptl_absorpt_correction_T_max 0.788
_exptl_absorpt_correction_T_min 0.729
_exptl_absorpt_correction_type analytical
_exptl_crystal_density_diffrn 1.891
_exptl_crystal_density_method 'not measured'
_exptl_crystal_F_000 950
_exptl_crystal_size_max 0.6
_exptl_crystal_size_mid 0.5
_exptl_crystal_size_min 0.4
_refine_diff_density_max 1.850
_refine_diff_density_min -0.849
_refine_diff_density_rms 0.100
_refine_ls_extinction_method none
_refine_ls_goodness_of_fit_ref 1.092
_refine_ls_hydrogen_treatment constr
_refine_ls_matrix_type full
_refine_ls_number_parameters 496
_refine_ls_number_reflns 7840
_refine_ls_number_restraints 0
_refine_ls_restrained_S_all 1.092
_refine_ls_R_factor_all 0.0508
_refine_ls_R_factor_gt 0.0340
_refine_ls_shift/su_max 0.001
_refine_ls_shift/su_mean 0.000
_refine_ls_structure_factor_coef Fsqd
_refine_ls_weighting_details 'calc w=1/[\s^2^(Fo^2^)+(0.0434P)^2^+1.8055P] where P=(Fo^2^+2Fc^2^)/3'
_refine_ls_weighting_scheme calc
_refine_ls_wR_factor_gt 0.0826
_refine_ls_wR_factor_ref 0.0939
_reflns_number_gt 6453
_reflns_number_total 7840
_reflns_threshold_expression >2sigma(I)
_cod_data_source_file c3dt50762a.txt
_cod_data_source_block import
_cod_original_cell_volume 1725.9
_cod_original_sg_symbol_H-M P-1
_cod_database_code 7021323

loop_
_symmetry_equiv_pos_as_xyz
'x, y, z'
'-x, -y, -z'

loop_
_atom_site_label
_atom_site_type_symbol
_atom_site_fract_x
_atom_site_fract_y
_atom_site_fract_z
_atom_site_U_iso_or_equiv
_atom_site_adp_type
_atom_site_occupancy
_atom_site_symmetry_multiplicity
_atom_site_calc_flag
_atom_site_refinement_flags
Dy1 Dy 0.631486(15) 0.509334(18) 0.412469(15) 0.03738(7) Uani 1 1 d .
O07 O 0.5709(2) 0.3843(2) 0.5791(2) 0.0376(6) Uani 1 1 d .
H07A H 0.6103 0.3711 0.6445 0.045 Uiso 1 1 calc R
H07B H 0.5899 0.3023 0.5790 0.045 Uiso 1 1 calc R
O02 O 0.5623(3) 0.5600(3) 0.2315(3) 0.0514(7) Uani 1 1 d .
O04 O 0.8147(3) 0.3920(3) 0.5177(3) 0.0553(8) Uani 1 1 d .
O01 O 0.6726(3) 0.3174(3) 0.3963(3) 0.0522(7) Uani 1 1 d .
O03 O 0.7885(3) 0.4943(4) 0.2855(3) 0.0631(9) Uani 1 1 d .
O05 O 0.6165(4) 0.7166(3) 0.2978(3) 0.0654(10) Uani 1 1 d .
O06 O 0.6253(3) 0.6119(3) 0.5324(3) 0.0496(7) Uani 1 1 d .
F004 F 0.6839(4) 0.0912(4) 0.4163(3) 0.1010(13) Uani 1 1 d .
F008 F 0.5647(4) 0.6870(4) 0.7044(3) 0.0973(12) Uani 1 1 d .
F006 F 0.7544(5) 0.1186(4) 0.2535(4) 0.1150(16) Uani 1 1 d .
N01 N 1.3097(3) 0.7013(4) 0.2240(4) 0.0582(10) Uani 1 1 d .
F001 F 0.6416(5) 0.5335(5) -0.0253(3) 0.137(2) Uani 1 1 d .
F007 F 0.7348(4) 0.6707(5) 0.6668(4) 0.1147(16) Uani 1 1 d .
C015 C 0.6050(4) 0.5029(5) 0.1679(4) 0.0517(11) Uani 1 1 d .
F009 F 0.5934(6) 0.8529(4) 0.6092(4) 0.137(2) Uani 1 1 d .
C009 C 1.1559(4) 0.8028(4) 0.0449(4) 0.0485(10) Uani 1 1 d .
C016 C 0.6671(4) 0.3733(5) 0.1980(4) 0.0573(12) Uani 1 1 d .
H016 H 0.6935 0.3420 0.1420 0.069 Uiso 1 1 calc R
C025 C 0.9192(4) 0.3546(6) 0.4933(5) 0.0658(14) Uani 1 1 d .
F010 F 0.5730(6) 0.9298(5) 0.1174(4) 0.145(2) Uani 1 1 d .
C022 C 0.6187(4) 0.8048(5) 0.3123(4) 0.0541(11) Uani 1 1 d .
F005 F 0.8511(4) 0.0944(4) 0.3878(5) 0.1215(16) Uani 1 1 d .
C008 C 1.0680(4) 0.8657(5) -0.0476(4) 0.0562(11) Uani 1 1 d .
H008 H 1.0713 0.9355 -0.1100 0.067 Uiso 1 1 calc R
C019 C 0.6273(5) 0.7333(5) 0.6243(5) 0.0622(13) Uani 1 1 d .
C020 C 0.6202(4) 0.7183(4) 0.5154(4) 0.0440(9) Uani 1 1 d .
C028 C 0.9537(5) 0.4584(7) 0.1781(5) 0.0734(16) Uani 1 1 d .
F012 F 0.7398(5) 0.8787(6) 0.1762(5) 0.170(3) Uani 1 1 d .
F011 F 0.5893(5) 1.0216(4) 0.2090(4) 0.1266(18) Uani 1 1 d .
C007 C 0.9851(5) 0.8309(5) -0.0488(4) 0.0638(13) Uani 1 1 d .
H007 H 0.9835 0.7604 0.0139 0.077 Uiso 1 1 calc R
F002 F 0.4748(4) 0.6399(5) 0.0101(4) 0.1325(19) Uani 1 1 d .
C013 C 1.2228(4) 0.8630(5) 0.0480(4) 0.0595(12) Uani 1 1 d .
H013 H 1.2161 0.9393 -0.0115 0.071 Uiso 1 1 calc R
C012 C 1.2993(5) 0.8108(5) 0.1385(5) 0.0641(13) Uani 1 1 d .
H012 H 1.3437 0.8520 0.1399 0.077 Uiso 1 1 calc R
C011 C 1.2499(5) 0.6385(5) 0.2212(4) 0.0662(14) Uani 1 1 d .
H011 H 1.2603 0.5608 0.2802 0.079 Uiso 1 1 calc R
F013 F 0.9800(5) 0.2064(5) 0.6834(4) 0.142(2) Uani 1 1 d .
F003 F 0.6113(7) 0.6840(6) 0.0189(4) 0.170(3) Uani 1 1 d .
C014 C 0.5847(6) 0.5900(7) 0.0409(5) 0.0760(16) Uani 1 1 d .
F018 F 1.0658(4) 0.4095(8) 0.1822(5) 0.187(3) Uani 1 1 d .
C021 C 0.6149(5) 0.8174(5) 0.4131(4) 0.0574(12) Uani 1 1 d .
H021 H 0.6087 0.8930 0.4120 0.069 Uiso 1 1 calc R
C017 C 0.6901(4) 0.2902(5) 0.3119(4) 0.0509(10) Uani 1 1 d .
C005 C 0.8947(5) 0.8910(5) -0.1383(5) 0.0689(14) Uani 1 1 d .
C010 C 1.1744(5) 0.6866(5) 0.1336(4) 0.0637(13) Uani 1 1 d .
H010 H 1.1343 0.6408 0.1329 0.076 Uiso 1 1 calc R
C006 C 0.8990(5) 0.9797(7) -0.2447(5) 0.0830(18) Uani 1 1 d .
H006 H 0.9615 1.0031 -0.2620 0.100 Uiso 1 1 calc R
C002 C 0.7185(7) 0.9992(8) -0.3020(7) 0.106(3) Uani 1 1 d .
H002 H 0.6600 1.0353 -0.3571 0.128 Uiso 1 1 calc R
C004 C 0.7992(6) 0.8581(6) -0.1158(6) 0.088(2) Uani 1 1 d .
H004 H 0.7941 0.7991 -0.0444 0.106 Uiso 1 1 calc R
C018 C 0.7445(6) 0.1479(6) 0.3413(5) 0.0745(16) Uani 1 1 d .
C027 C 0.8961(4) 0.4395(4) 0.2920(4) 0.0514(11) Uani 1 1 d .
C003 C 0.7130(7) 0.9115(8) -0.1971(8) 0.105(3) Uani 1 1 d .
H003 H 0.6505 0.8879 -0.1807 0.126 Uiso 1 1 calc R
C001 C 0.8111(7) 1.0340(8) -0.3260(6) 0.101(2) Uani 1 1 d .
H001 H 0.8146 1.0943 -0.3971 0.121 Uiso 1 1 calc R
C024 C 1.0067(6) 0.2869(10) 0.5964(7) 0.114(3) Uani 1 1 d .
C023 C 0.6295(8) 0.9102(6) 0.2023(6) 0.088(2) Uani 1 1 d .
C026 C 0.9663(4) 0.3685(6) 0.3893(5) 0.0784(17) Uani 1 1 d .
H026 H 1.0469 0.3293 0.3842 0.094 Uiso 1 1 calc R
F017 F 0.9304(7) 0.5750(6) 0.1197(6) 0.205(4) Uani 1 1 d .
F014 F 1.0016(8) 0.3681(7) 0.6326(6) 0.217(5) Uani 1 1 d .
F015 F 1.1101(4) 0.2285(13) 0.5741(6) 0.322(8) Uani 1 1 d .
F016 F 0.9209(6) 0.4243(10) 0.1185(5) 0.195(4) Uani 1 1 d .

loop_
_atom_site_aniso_label
_atom_site_aniso_U_11
_atom_site_aniso_U_22
_atom_site_aniso_U_33
_atom_site_aniso_U_23
_atom_site_aniso_U_13
_atom_site_aniso_U_12
Dy1 0.03544(10) 0.04759(12) 0.03207(10) -0.01689(8) 0.00062(7) -0.01861(8)
O07 0.0383(14) 0.0404(14) 0.0323(13) -0.0131(11) -0.0017(11) -0.0152(11)
O02 0.0464(16) 0.069(2) 0.0406(16) -0.0274(15) -0.0033(13) -0.0184(15)
O04 0.0380(16) 0.072(2) 0.0524(18) -0.0242(16) -0.0016(13) -0.0192(15)
O01 0.0629(19) 0.0587(19) 0.0436(16) -0.0273(15) 0.0085(14) -0.0280(16)
O03 0.0409(17) 0.094(3) 0.0497(18) -0.0264(18) 0.0095(14) -0.0287(17)
O05 0.109(3) 0.060(2) 0.0411(17) -0.0172(15) 0.0071(18) -0.051(2)
O06 0.0645(19) 0.0518(17) 0.0406(15) -0.0195(13) -0.0034(14) -0.0283(15)
F004 0.147(4) 0.074(2) 0.091(3) -0.038(2) 0.035(3) -0.059(2)
F008 0.121(3) 0.146(4) 0.069(2) -0.064(2) 0.027(2) -0.081(3)
F006 0.192(5) 0.092(3) 0.089(3) -0.068(2) 0.039(3) -0.063(3)
N01 0.046(2) 0.067(3) 0.050(2) -0.022(2) -0.0106(17) -0.0112(19)
F001 0.185(5) 0.131(4) 0.0448(19) -0.041(2) 0.021(2) -0.022(3)
F007 0.083(3) 0.188(5) 0.100(3) -0.080(3) -0.020(2) -0.051(3)
C015 0.051(2) 0.075(3) 0.040(2) -0.027(2) 0.0018(19) -0.031(2)
F009 0.250(7) 0.092(3) 0.099(3) -0.059(3) -0.012(4) -0.071(4)
C009 0.046(2) 0.054(2) 0.036(2) -0.0135(18) -0.0061(17) -0.0138(19)
C016 0.067(3) 0.078(3) 0.048(3) -0.039(2) 0.014(2) -0.037(3)
C025 0.044(3) 0.083(4) 0.062(3) -0.021(3) -0.005(2) -0.023(2)
F010 0.263(7) 0.113(4) 0.057(2) 0.009(2) -0.034(3) -0.105(4)
C022 0.061(3) 0.056(3) 0.047(2) -0.013(2) 0.003(2) -0.034(2)
F005 0.092(3) 0.088(3) 0.169(5) -0.070(3) -0.009(3) -0.001(2)
C008 0.058(3) 0.056(3) 0.042(2) -0.012(2) -0.009(2) -0.017(2)
C019 0.073(3) 0.073(3) 0.060(3) -0.035(3) -0.002(3) -0.037(3)
C020 0.039(2) 0.049(2) 0.051(2) -0.0246(19) -0.0023(18) -0.0185(18)
C028 0.059(3) 0.101(5) 0.070(4) -0.040(3) 0.028(3) -0.045(3)
F012 0.137(4) 0.154(5) 0.140(5) 0.017(4) 0.050(4) -0.083(4)
F011 0.206(5) 0.071(2) 0.099(3) -0.003(2) -0.007(3) -0.080(3)
C007 0.062(3) 0.064(3) 0.052(3) -0.012(2) -0.016(2) -0.021(2)
F002 0.110(3) 0.168(5) 0.069(3) -0.037(3) -0.032(2) -0.014(3)
C013 0.058(3) 0.056(3) 0.051(3) -0.006(2) -0.011(2) -0.023(2)
C012 0.058(3) 0.071(3) 0.061(3) -0.018(3) -0.009(2) -0.030(3)
C011 0.073(3) 0.058(3) 0.047(3) -0.005(2) -0.013(2) -0.019(3)
F013 0.116(4) 0.142(4) 0.089(3) 0.001(3) -0.037(3) -0.018(3)
F003 0.322(9) 0.171(5) 0.062(3) -0.001(3) -0.008(4) -0.179(6)
C014 0.098(5) 0.094(4) 0.041(3) -0.030(3) 0.003(3) -0.041(4)
F018 0.067(3) 0.348(10) 0.104(4) -0.090(5) 0.042(3) -0.063(4)
C021 0.069(3) 0.050(3) 0.059(3) -0.021(2) -0.003(2) -0.029(2)
C017 0.058(3) 0.064(3) 0.049(2) -0.035(2) 0.016(2) -0.034(2)
C005 0.065(3) 0.071(3) 0.061(3) -0.024(3) -0.020(3) -0.014(3)
C010 0.072(3) 0.059(3) 0.051(3) -0.006(2) -0.015(2) -0.030(3)
C006 0.069(4) 0.110(5) 0.060(3) -0.029(3) -0.012(3) -0.027(3)
C002 0.085(5) 0.130(7) 0.096(5) -0.047(5) -0.042(4) -0.022(5)
C004 0.078(4) 0.083(4) 0.096(5) -0.022(4) -0.030(4) -0.031(3)
C018 0.092(4) 0.073(4) 0.073(4) -0.046(3) 0.020(3) -0.035(3)
C027 0.046(2) 0.052(3) 0.061(3) -0.023(2) 0.013(2) -0.027(2)
C003 0.087(5) 0.110(6) 0.124(7) -0.040(5) -0.037(5) -0.039(4)
C001 0.096(5) 0.123(6) 0.060(4) -0.028(4) -0.025(4) -0.025(4)
C024 0.050(4) 0.163(8) 0.087(5) -0.013(6) -0.016(3) -0.038(4)
C023 0.126(6) 0.070(4) 0.067(4) -0.007(3) 0.004(4) -0.061(4)
C026 0.037(2) 0.100(4) 0.076(4) -0.027(3) 0.005(2) -0.017(3)
F017 0.260(8) 0.125(5) 0.149(5) -0.020(4) 0.122(6) -0.083(5)
F014 0.297(10) 0.202(7) 0.180(7) 0.003(5) -0.149(7) -0.154(7)
F015 0.049(3) 0.595(18) 0.117(5) -0.090(8) -0.022(3) -0.001(5)
F016 0.203(6) 0.413(12) 0.131(4) -0.185(6) 0.105(4) -0.223(8)

loop_
_atom_type_symbol
_atom_type_description
_atom_type_scat_dispersion_real
_atom_type_scat_dispersion_imag
_atom_type_scat_source
C C 0.0033 0.0016 'International Tables Vol C Tables 4.2.6.8 and 6.1.1.4'
H H 0.0000 0.0000 'International Tables Vol C Tables 4.2.6.8 and 6.1.1.4'
N N 0.0061 0.0033 'International Tables Vol C Tables 4.2.6.8 and 6.1.1.4'
O O 0.0106 0.0060 'International Tables Vol C Tables 4.2.6.8 and 6.1.1.4'
F F 0.0171 0.0103 'International Tables Vol C Tables 4.2.6.8 and 6.1.1.4'
Dy Dy -0.1892 4.4098 'International Tables Vol C Tables 4.2.6.8 and 6.1.1.4'

loop_
_geom_angle_atom_site_label_1
_geom_angle_atom_site_label_2
_geom_angle_atom_site_label_3
_geom_angle
_geom_angle_site_symmetry_1
_geom_angle_site_symmetry_3
O07 Dy1 O07 72.12(10) . 2_666
O07 Dy1 O05 144.78(11) . .
O07 Dy1 O05 82.60(12) 2_666 .
O07 Dy1 O02 121.69(10) . .
O07 Dy1 O02 77.26(10) 2_666 .
O05 Dy1 O02 73.94(12) . .
O07 Dy1 O01 73.34(10) . .
O07 Dy1 O01 108.96(10) 2_666 .
O05 Dy1 O01 139.74(11) . .
O02 Dy1 O01 71.57(11) . .
O07 Dy1 O03 141.05(11) . .
O07 Dy1 O03 143.06(10) 2_666 .
O05 Dy1 O03 72.01(13) . .
O02 Dy1 O03 70.29(11) . .
O01 Dy1 O03 77.27(12) . .
O07 Dy1 O04 82.06(10) . .
O07 Dy1 O04 145.14(10) 2_666 .
O05 Dy1 O04 107.96(13) . .
O02 Dy1 O04 137.34(11) . .
O01 Dy1 O04 84.69(12) . .
O03 Dy1 O04 70.19(11) . .
O07 Dy1 O06 80.58(10) . .
O07 Dy1 O06 79.79(10) 2_666 .
O05 Dy1 O06 70.93(11) . .
O02 Dy1 O06 139.98(11) . .
O01 Dy1 O06 147.76(11) . .
O03 Dy1 O06 114.89(12) . .
O04 Dy1 O06 73.07(11) . .
O07 Dy1 Dy1 36.08(6) . 2_666
O07 Dy1 Dy1 36.04(6) 2_666 2_666
O05 Dy1 Dy1 115.18(10) . 2_666
O02 Dy1 Dy1 100.86(8) . 2_666
O01 Dy1 Dy1 91.36(8) . 2_666
O03 Dy1 Dy1 167.25(9) . 2_666
O04 Dy1 Dy1 114.98(8) . 2_666
O06 Dy1 Dy1 77.83(8) . 2_666
Dy1 O07 Dy1 107.88(10) . 2_666
C015 O02 Dy1 129.1(3) . .
C025 O04 Dy1 135.2(3) . .
C017 O01 Dy1 131.6(3) . .
C027 O03 Dy1 137.5(3) . .
C022 O05 Dy1 136.9(3) . .
C020 O06 Dy1 134.8(3) . .
C011 N01 C012 120.6(4) . .
O02 C015 C016 128.2(4) . .
O02 C015 C014 114.1(5) . .
C016 C015 C014 117.7(4) . .
C010 C009 C013 116.6(4) . .
C010 C009 C008 123.9(5) . .
C013 C009 C008 119.4(4) . .
C015 C016 C017 120.2(4) . .
O04 C025 C026 128.9(5) . .
O04 C025 C024 114.3(5) . .
C026 C025 C024 116.8(5) . .
O05 C022 C021 128.3(4) . .
O05 C022 C023 113.5(5) . .
C021 C022 C023 118.2(5) . .
C007 C008 C009 125.0(5) . .
F008 C019 F007 105.3(5) . .
F008 C019 F009 106.8(5) . .
F007 C019 F009 107.3(5) . .
F008 C019 C020 112.9(4) . .
F007 C019 C020 110.6(5) . .
F009 C019 C020 113.4(5) . .
O06 C020 C021 128.2(4) . .
O06 C020 C019 113.8(4) . .
C021 C020 C019 117.9(4) . .
F016 C028 F017 105.4(8) . .
F016 C028 F018 108.3(7) . .
F017 C028 F018 101.6(7) . .
F016 C028 C027 114.2(5) . .
F017 C028 C027 110.6(6) . .
F018 C028 C027 115.6(6) . .
C008 C007 C005 127.1(5) . .
C012 C013 C009 120.6(5) . .
N01 C012 C013 120.1(5) . .
N01 C011 C010 120.9(5) . .
F003 C014 F001 108.7(6) . .
F003 C014 F002 106.0(7) . .
F001 C014 F002 105.7(5) . .
F003 C014 C015 110.5(5) . .
F001 C014 C015 114.3(5) . .
F002 C014 C015 111.2(5) . .
C020 C021 C022 120.4(4) . .
O01 C017 C016 127.7(5) . .
O01 C017 C018 114.0(4) . .
C016 C017 C018 118.3(4) . .
C006 C005 C004 117.9(5) . .
C006 C005 C007 122.9(6) . .
C004 C005 C007 119.2(5) . .
C011 C010 C009 121.0(5) . .
C005 C006 C001 120.7(7) . .
C003 C002 C001 119.8(6) . .
C003 C004 C005 121.2(7) . .
F004 C018 F006 107.0(5) . .
F004 C018 F005 106.3(6) . .
F006 C018 F005 107.0(6) . .
F004 C018 C017 111.5(5) . .
F006 C018 C017 114.3(5) . .
F005 C018 C017 110.2(5) . .
O03 C027 C026 126.9(5) . .
O03 C027 C028 114.4(5) . .
C026 C027 C028 118.6(5) . .
C002 C003 C004 120.2(7) . .
C002 C001 C006 120.3(7) . .
F015 C024 F013 106.9(10) . .
F015 C024 F014 110.5(10) . .
F013 C024 F014 103.1(9) . .
F015 C024 C025 112.9(8) . .
F013 C024 C025 113.3(6) . .
F014 C024 C025 109.7(8) . .
F010 C023 F012 107.1(7) . .
F010 C023 F011 105.5(6) . .
F012 C023 F011 108.1(6) . .
F010 C023 C022 113.0(5) . .
F012 C023 C022 109.4(6) . .
F011 C023 C022 113.4(6) . .
C025 C026 C027 120.9(5) . .

loop_
_geom_bond_atom_site_label_1
_geom_bond_atom_site_label_2
_geom_bond_distance
_geom_bond_site_symmetry_2
Dy1 O07 2.338(3) .
Dy1 O07 2.340(3) 2_666
Dy1 O05 2.361(3) .
Dy1 O02 2.368(3) .
Dy1 O01 2.375(3) .
Dy1 O03 2.383(3) .
Dy1 O04 2.398(3) .
Dy1 O06 2.407(3) .
Dy1 Dy1 3.7810(4) 2_666
O07 Dy1 2.340(3) 2_666
O02 C015 1.245(5) .
O04 C025 1.241(6) .
O01 C017 1.252(5) .
O03 C027 1.232(5) .
O05 C022 1.232(6) .
O06 C020 1.256(5) .
F004 C018 1.313(7) .
F008 C019 1.303(7) .
F006 C018 1.322(7) .
N01 C011 1.335(7) .
N01 C012 1.334(7) .
F001 C014 1.295(7) .
F007 C019 1.310(7) .
C015 C016 1.390(7) .
C015 C014 1.537(7) .
F009 C019 1.327(7) .
C009 C010 1.385(6) .
C009 C013 1.387(7) .
C009 C008 1.469(6) .
C016 C017 1.393(7) .
C025 C026 1.366(8) .
C025 C024 1.557(9) .
F010 C023 1.287(8) .
C022 C021 1.383(7) .
C022 C023 1.532(7) .
F005 C018 1.328(8) .
C008 C007 1.312(7) .
C019 C020 1.534(7) .
C020 C021 1.380(7) .
C028 F016 1.230(8) .
C028 F017 1.269(8) .
C028 F018 1.281(7) .
C028 C027 1.521(7) .
F012 C023 1.311(9) .
F011 C023 1.326(8) .
C007 C005 1.467(7) .
F002 C014 1.302(8) .
C013 C012 1.379(7) .
C011 C010 1.353(7) .
F013 C024 1.284(9) .
F003 C014 1.294(8) .
C017 C018 1.527(8) .
C005 C006 1.381(9) .
C005 C004 1.400(9) .
C006 C001 1.384(8) .
C002 C003 1.367(12) .
C002 C001 1.378(11) .
C004 C003 1.372(9) .
C027 C026 1.377(8) .
C024 F015 1.258(10) .
C024 F014 1.287(13) .
